data_2106856
loop_
_publ_author_name
'Cheng, P.T.'
'Pritzker, K.P.H.'

_publ_section_title
;
 Alpha-calcium disodium pyrophosphate tetrahydrate
;
_journal_name_full 'Acta Crystallographica B (24,1968-38,1982)'
_journal_page_first 921
_journal_page_last 924
_journal_volume 36
_journal_year 1980
_chemical_formula_sum 'Ca H8 Na2 O11 P2'
_chemical_name_systematic 'Ca Na2 (P2 O7) (H2 O)4'
_space_group_IT_number 7
_symmetry_space_group_name_Hall 'P -2yc'
_symmetry_space_group_name_H-M 'P 1 c 1'
_cell_angle_alpha 90
_cell_angle_beta 106.3
_cell_angle_gamma 90
_cell_formula_units_Z 2
_cell_length_a 5.689
_cell_length_b 8.586
_cell_length_c 10.565
_cell_volume 495.313
_citation_journal_id_ASTM ACBCAR
_cod_data_source_file Cheng_ACBCAR_1980_1026.cif
_cod_data_source_block H8Ca1Na2O11P2
_cod_depositor_comments
;
 Marking attached hydrogen atoms.

 Antanas Vaitkus,
 2017-03-27
;
_cod_original_cell_volume 495.3127
_cod_original_formula_sum 'H8 Ca1 Na2 O11 P2'
_cod_database_code 2106856

loop_
_symmetry_equiv_pos_as_xyz
x,y,z
x,-y,z+1/2

loop_
_atom_site_label
_atom_site_type_symbol
_atom_site_fract_x
_atom_site_fract_y
_atom_site_fract_z
_atom_site_occupancy
_atom_site_U_iso_or_equiv
_atom_site_attached_hydrogens
O4 O-2 0.1878 -0.1432 0.3586 1 0.0 0
O8 O-2 -0.2257 -0.1484 0.1117 1 0.0 2
O9 O-2 0.8058 0.4156 0.8426 1 0.0 2
O6 O-2 0.3185 0.3919 0.3275 1 0.0 0
Na1 Na+1 -0.2614 0.3667 0.4638 1 0.0 0
P1 P+5 0.3877 -0.0736 0.3071 1 0.0 0
O7 O-2 -0.0036 0.2063 0.3661 1 0.0 0
P2 P+5 0.1782 0.2414 0.2906 1 0.0 0
Na2 Na+1 0.2246 -0.3993 0.458 1 0.0 0
Ca1 Ca+2 0 -0.0122 0.5 1 0.0 0
O2 O-2 0.3979 0.112 0.3368 1 0.0 0
O3 O-2 0.641 -0.129 0.3788 1 0.0 0
O1 O-2 0.3301 -0.0966 0.1592 1 0.0 0
O11 O-2 -0.3768 0.3907 0.1092 1 0.0 2
O5 O-2 0.0707 0.2246 0.1425 1 0.0 0
O10 O-2 0.1472 0.4169 0.6104 1 0.0 2
